data_2011425
loop_
_publ_author_name
'Hensen, Karl'
'Spangenberg, Bj\"orn'
'Bolte, Michael'

_publ_section_title
;
 The addition-reaction product of
 1,1,1,4,4,4-hexachloro-1,4-disilabutane with <i>N</i>-methylimidazole
;
_journal_issue 10
_journal_name_full 'Acta Crystallographica Section C'
_journal_page_first 1245
_journal_page_last 1246
_journal_paper_doi 10.1107/S0108270100009471
_journal_volume 56
_journal_year 2000
_chemical_formula_moiety 'C26 H40  Cl4 N12 Si2 2+ ,  2Cl - '
_chemical_formula_sum 'C26 H40 Cl6 N12 Si2'
_chemical_formula_weight 789.58
_chemical_name_systematic
;
 ?
;
_space_group_IT_number 14
_symmetry_cell_setting monoclinic
_symmetry_space_group_name_Hall '-P 2yn'
_symmetry_space_group_name_H-M 'P 1 21/n 1'
_audit_creation_method SHELXL-97
_cell_angle_alpha 90
_cell_angle_beta 97.9470(10)
_cell_angle_gamma 90
_cell_formula_units_Z 2
_cell_length_a 13.89760(10)
_cell_length_b 7.55530(10)
_cell_length_c 17.3704(2)
_cell_measurement_reflns_used 5816
_cell_measurement_temperature 133
_cell_measurement_theta_max 25.00
_cell_measurement_theta_min 1.00
_cell_volume 1806.39(3)
_computing_cell_refinement SMART
_computing_data_collection 'SMART (Siemens, 1995)'
_computing_data_reduction 'SAINT  (Siemens, 1995)'
_computing_molecular_graphics 'XP (Siemens, 1996)'
_computing_structure_refinement 'SHELXL97 (Sheldrick, 1997)'
_computing_structure_solution 'SHELXS97 (Sheldrick, 1990)'
_diffrn_ambient_temperature 133
_diffrn_measured_fraction_theta_full .991
_diffrn_measured_fraction_theta_max .991
_diffrn_measurement_device 'Siemens CCD three circle diffractometer'
_diffrn_measurement_method \w
_diffrn_radiation_monochromator 'highly oriented graphite crystal'
_diffrn_radiation_source 'fine-focus sealed tube'
_diffrn_radiation_type MoK\a
_diffrn_radiation_wavelength .71073
_diffrn_reflns_av_R_equivalents .0573
_diffrn_reflns_av_sigmaI/netI .0422
_diffrn_reflns_limit_h_max 17
_diffrn_reflns_limit_h_min -17
_diffrn_reflns_limit_k_max 9
_diffrn_reflns_limit_k_min -9
_diffrn_reflns_limit_l_max 21
_diffrn_reflns_limit_l_min -21
_diffrn_reflns_number 22213
_diffrn_reflns_theta_full 26.41
_diffrn_reflns_theta_max 26.41
_diffrn_reflns_theta_min 1.76
_diffrn_standards_decay_% 0
_diffrn_standards_interval_time 900
_diffrn_standards_number 274
_exptl_absorpt_coefficient_mu .581
_exptl_absorpt_correction_T_max .90
_exptl_absorpt_correction_T_min .84
_exptl_absorpt_correction_type empirical
_exptl_absorpt_process_details
;
 SADABS (Sheldrick,1996)
;
_exptl_crystal_colour colourless
_exptl_crystal_density_diffrn 1.452
_exptl_crystal_density_method 'not measured'
_exptl_crystal_description block
_exptl_crystal_F_000 820
_exptl_crystal_size_max .30
_exptl_crystal_size_mid .20
_exptl_crystal_size_min .20
_refine_diff_density_max .339
_refine_diff_density_min -.288
_refine_ls_extinction_method none
_refine_ls_goodness_of_fit_all 1.078
_refine_ls_goodness_of_fit_ref 1.078
_refine_ls_hydrogen_treatment constr
_refine_ls_matrix_type full
_refine_ls_number_parameters 211
_refine_ls_number_reflns 3679
_refine_ls_number_restraints 0
_refine_ls_restrained_S_all 1.078
_refine_ls_R_factor_all .0637
_refine_ls_R_factor_gt .0410
_refine_ls_shift/su_max .002
_refine_ls_shift/su_mean .000
_refine_ls_structure_factor_coef Fsqd
_refine_ls_weighting_details 'w = 1/[\s^2^(Fo^2^)+(0.0273P)^2^+1.7731P] where P=(Fo^2^+2Fc^2^)/3'
_refine_ls_weighting_scheme calc
_refine_ls_wR_factor_all .0847
_refine_ls_wR_factor_obs .0774
_refine_ls_wR_factor_ref .0847
_reflns_number_gt 2894
_reflns_number_total 3679
_reflns_threshold_expression I>2\s(I)
_cod_data_source_file jz1418.cif
_cod_data_source_block I
_cod_depositor_comments
;
The following automatic conversions were performed:
'_symmetry_cell_setting' value 'Monoclinic' changed to 'monoclinic'
according to '/home/saulius/struct/CIF-dictionaries/cif_core.dic'
dictionary named 'cif_core.dic' version 2.4.1 from 2010-06-29.

Automatic conversion script
Id: cif_fix_enum 1527 2010-12-29 10:47:43Z saulius 

The following automatic conversions were performed:

'_symmetry_cell_setting' value 'Monoclinic' changed to 'monoclinic'
according to /home/saulius/struct/CIF-dictionaries/cif_core.dic
dictionary named 'cif_core.dic' version 2.4.1 from
2010-06-29.

'_exptl_absorpt_correction_type' value 'Empirical'
changed to 'empirical' according to
/home/saulius/struct/CIF-dictionaries/cif_core.dic dictionary named
'cif_core.dic' version 2.4.1 from 2010-06-29.

Automatic conversion script
Id: cif_fix_values 1715 2011-07-08 13:25:40Z adriana 

The following automatic conversions were performed:

'_refine_ls_weighting_scheme' value 'calc w =
1/[\s^2^(Fo^2^)+(0.0273P)^2^+1.7731P] where P=(Fo^2^+2Fc^2^)/3' was
changed to 'calc'. New tag '_refine_ls_weighting_details' was
created. The value of the new tag was set to 'w =
1/[\s^2^(Fo^2^)+(0.0273P)^2^+1.7731P] where P=(Fo^2^+2Fc^2^)/3'.

Automatic conversion script
Id: cif_fix_values 3143 2015-03-26 13:38:13Z robertas 
;
_cod_original_sg_symbol_H-M 'P 21/n'
_cod_database_code 2011425
_cod_database_fobs_code 2011425

loop_
_symmetry_equiv_pos_as_xyz
'x, y, z'
'-x+1/2, y+1/2, -z+1/2'
'-x, -y, -z'
'x-1/2, -y-1/2, z-1/2'

loop_
_atom_site_label
_atom_site_fract_x
_atom_site_fract_y
_atom_site_fract_z
_atom_site_U_iso_or_equiv
_atom_site_adp_type
_atom_site_calc_flag
_atom_site_refinement_flags
_atom_site_occupancy
_atom_site_disorder_assembly
_atom_site_disorder_group
_atom_site_type_symbol
Si1 .84087(5) .38063(9) .50006(4) .01560(15) Uani d . 1 . . Si
Cl1 .92492(4) .14794(8) .55269(3) .02066(14) Uani d . 1 . . Cl
Cl2 .74196(4) .60133(7) .44516(3) .01875(14) Uani d . 1 . . Cl
C1 .95282(16) .4996(3) .47145(14) .0201(5) Uani d . 1 . . C
H1A .9674 .4461 .4223 .024 Uiso calc R 1 . . H
H1B .9344 .6244 .4600 .024 Uiso calc R 1 . . H
N11 .85095(13) .5002(3) .60054(11) .0167(4) Uani d . 1 . . N
C12 .84753(18) .6741(3) .61186(14) .0206(5) Uani d . 1 . . C
H12 .8362 .7594 .5714 .025 Uiso calc R 1 . . H
N13 .86209(15) .7128(3) .68765(11) .0231(5) Uani d . 1 . . N
C13 .8624(2) .8914(4) .72107(16) .0362(7) Uani d . 1 . . C
H13A .8385 .9763 .6802 .054 Uiso calc R 1 . . H
H13B .9288 .9232 .7434 .054 Uiso calc R 1 . . H
H13C .8202 .8939 .7618 .054 Uiso calc R 1 . . H
C14 .87626(19) .5561(3) .72759(15) .0264(6) Uani d . 1 . . C
H14 .8887 .5421 .7824 .032 Uiso calc R 1 . . H
C15 .86903(18) .4257(3) .67401(14) .0231(6) Uani d . 1 . . C
H15 .8753 .3027 .6849 .028 Uiso calc R 1 . . H
N21 .81128(14) .2478(3) .40312(11) .0189(4) Uani d . 1 . . N
C22 .72472(18) .2332(3) .36007(13) .0198(5) Uani d . 1 . . C
H22 .6667 .2861 .3723 .024 Uiso calc R 1 . . H
N23 .73072(15) .1339(3) .29721(12) .0243(5) Uani d . 1 . . N
C23 .6487(2) .0874(4) .23813(15) .0343(7) Uani d . 1 . . C
H23A .5890 .1399 .2520 .051 Uiso calc R 1 . . H
H23B .6418 -.0416 .2354 .051 Uiso calc R 1 . . H
H23C .6606 .1329 .1875 .051 Uiso calc R 1 . . H
C24 .82645(19) .0812(4) .29999(15) .0282(6) Uani d . 1 . . C
H24 .8527 .0099 .2629 .034 Uiso calc R 1 . . H
C25 .87520(19) .1506(3) .36549(14) .0244(6) Uani d . 1 . . C
H25 .9425 .1353 .3830 .029 Uiso calc R 1 . . H
N31 .72537(14) .2692(3) .52886(11) .0165(4) Uani d . 1 . . N
C32 .64996(16) .3474(3) .55490(13) .0182(5) Uani d . 1 . . C
H32 .6438 .4712 .5626 .022 Uiso calc R 1 . . H
N33 .58432(14) .2262(3) .56864(11) .0190(4) Uani d . 1 . . N
C33 .48716(18) .2626(4) .58895(16) .0274(6) Uani d . 1 . . C
H33A .4871 .3783 .6145 .041 Uiso calc R 1 . . H
H33B .4697 .1706 .6243 .041 Uiso calc R 1 . . H
H33C .4397 .2632 .5416 .041 Uiso calc R 1 . . H
C34 .61760(18) .0619(3) .54997(14) .0209(5) Uani d . 1 . . C
H34 .5859 -.0485 .5539 .025 Uiso calc R 1 . . H
C35 .70426(17) .0893(3) .52498(14) .0196(5) Uani d . 1 . . C
H35 .7443 .0000 .5076 .024 Uiso calc R 1 . . H
Cl3 .47226(5) .28993(8) .35530(4) .02731(16) Uani d . 1 . . Cl

loop_
_atom_site_aniso_label
_atom_site_aniso_U_11
_atom_site_aniso_U_22
_atom_site_aniso_U_33
_atom_site_aniso_U_12
_atom_site_aniso_U_13
_atom_site_aniso_U_23
Si1 .0144(3) .0158(3) .0166(3) .0018(3) .0024(3) .0015(3)
Cl1 .0185(3) .0187(3) .0248(3) .0045(2) .0028(2) .0033(2)
Cl2 .0166(3) .0179(3) .0215(3) .0024(2) .0017(2) .0025(2)
C1 .0170(12) .0236(13) .0196(12) -.0011(10) .0025(10) .0013(10)
N11 .0140(10) .0182(10) .0181(10) .0006(8) .0026(8) .0015(8)
C12 .0231(13) .0194(13) .0192(12) .0010(11) .0031(10) .0022(10)
N13 .0290(12) .0199(11) .0208(11) -.0007(9) .0054(9) -.0020(9)
C13 .061(2) .0209(14) .0278(15) .0001(14) .0107(14) -.0063(12)
C14 .0357(16) .0255(14) .0178(13) -.0011(12) .0029(11) .0045(11)
C15 .0290(14) .0206(13) .0196(12) -.0004(11) .0031(11) .0022(10)
N21 .0194(11) .0171(10) .0208(10) .0020(8) .0050(9) -.0001(8)
C22 .0192(13) .0208(13) .0201(12) -.0021(10) .0045(10) -.0006(10)
N23 .0256(12) .0244(12) .0232(11) -.0047(10) .0050(9) -.0049(9)
C23 .0326(16) .0430(18) .0272(15) -.0093(14) .0046(12) -.0127(13)
C24 .0297(15) .0276(15) .0292(15) .0036(12) .0113(12) -.0079(12)
C25 .0223(13) .0251(14) .0269(14) .0038(11) .0074(11) -.0006(11)
N31 .0163(10) .0156(10) .0175(10) .0007(8) .0026(8) .0006(8)
C32 .0175(12) .0172(12) .0197(12) .0012(10) .0024(10) -.0010(10)
N33 .0159(10) .0206(11) .0202(10) -.0009(9) .0014(8) -.0014(9)
C33 .0185(13) .0275(15) .0378(15) -.0021(11) .0097(12) -.0048(12)
C34 .0232(13) .0162(12) .0224(13) -.0009(10) .0001(10) .0007(10)
C35 .0199(13) .0150(12) .0236(13) .0016(10) .0019(10) .0002(10)
Cl3 .0312(4) .0204(3) .0307(3) -.0022(3) .0058(3) .0001(3)

loop_
_atom_type_symbol
_atom_type_description
_atom_type_scat_dispersion_real
_atom_type_scat_dispersion_imag
_atom_type_scat_source
C C .0033 .0016 'International Tables Vol C Tables 4.2.6.8 and 6.1.1.4'
H H .0000 .0000 'International Tables Vol C Tables 4.2.6.8 and 6.1.1.4'
N N .0061 .0033 'International Tables Vol C Tables 4.2.6.8 and 6.1.1.4'
Si Si .0817 .0704 'International Tables Vol C Tables 4.2.6.8 and 6.1.1.4'
Cl Cl .1484 .1585 'International Tables Vol C Tables 4.2.6.8 and 6.1.1.4'

loop_
_geom_angle_atom_site_label_1
_geom_angle_atom_site_label_2
_geom_angle_atom_site_label_3
_geom_angle_site_symmetry_1
_geom_angle
_geom_angle_publ_flag
C1 Si1 N31 . 177.81(10) y
C1 Si1 N11 . 93.10(9) y
N31 Si1 N11 . 85.97(8) y
C1 Si1 N21 . 95.67(10) y
N31 Si1 N21 . 85.20(8) y
N11 Si1 N21 . 171.10(9) y
C1 Si1 Cl1 . 94.45(8) y
N31 Si1 Cl1 . 87.56(6) y
N11 Si1 Cl1 . 91.68(6) y
N21 Si1 Cl1 . 89.11(6) y
C1 Si1 Cl2 . 90.73(8) y
N31 Si1 Cl2 . 87.29(6) y
N11 Si1 Cl2 . 90.01(6) y
N21 Si1 Cl2 . 88.41(6) y
Cl1 Si1 Cl2 . 174.46(4) y
C1 C1 Si1 3_766 119.1(2) y
C12 N11 C15 . 105.7(2) ?
C12 N11 Si1 . 126.11(16) ?
C15 N11 Si1 . 128.08(16) ?
N11 C12 N13 . 111.0(2) ?
C12 N13 C14 . 107.5(2) ?
C12 N13 C13 . 125.6(2) ?
C14 N13 C13 . 126.9(2) ?
C15 C14 N13 . 106.8(2) ?
C14 C15 N11 . 109.0(2) ?
C22 N21 C25 . 106.3(2) ?
C22 N21 Si1 . 126.38(16) ?
C25 N21 Si1 . 127.36(17) ?
N21 C22 N23 . 110.6(2) ?
C22 N23 C24 . 107.5(2) ?
C22 N23 C23 . 125.1(2) ?
C24 N23 C23 . 127.3(2) ?
C25 C24 N23 . 106.6(2) ?
C24 C25 N21 . 108.9(2) ?
C32 N31 C35 . 106.17(19) ?
C32 N31 Si1 . 127.75(16) ?
C35 N31 Si1 . 126.07(16) ?
N31 C32 N33 . 110.2(2) ?
C32 N33 C34 . 108.4(2) ?
C32 N33 C33 . 126.0(2) ?
C34 N33 C33 . 125.1(2) ?
C35 C34 N33 . 106.3(2) ?
C34 C35 N31 . 109.0(2) ?

loop_
_geom_bond_atom_site_label_1
_geom_bond_atom_site_label_2
_geom_bond_site_symmetry_2
_geom_bond_distance
_geom_bond_publ_flag
Si1 C1 . 1.921(2) y
Si1 N31 . 1.938(2) y
Si1 N11 . 1.953(2) y
Si1 N21 . 1.954(2) y
Si1 Cl1 . 2.2351(9) y
Si1 Cl2 . 2.2840(8) y
C1 C1 3_766 1.531(5) y
N11 C12 . 1.330(3) ?
N11 C15 . 1.386(3) ?
C12 N13 . 1.336(3) ?
N13 C14 . 1.372(3) ?
N13 C13 . 1.469(3) ?
C14 C15 . 1.349(4) ?
N21 C22 . 1.330(3) ?
N21 C25 . 1.384(3) ?
C22 N23 . 1.337(3) ?
N23 C24 . 1.383(3) ?
N23 C23 . 1.467(3) ?
C24 C25 . 1.347(4) ?
N31 C32 . 1.335(3) ?
N31 C35 . 1.390(3) ?
C32 N33 . 1.337(3) ?
N33 C34 . 1.379(3) ?
N33 C33 . 1.468(3) ?
C34 C35 . 1.351(3) ?

loop_
_geom_hbond_atom_site_label_D
_geom_hbond_atom_site_label_H
_geom_hbond_atom_site_label_A
_geom_hbond_site_symmetry_A
_geom_hbond_distance_DH
_geom_hbond_distance_HA
_geom_hbond_distance_DA
_geom_hbond_angle_DHA
C34 H34 Cl3 3_656 .95 2.61 3.450(3) 147.3
C33 H33A Cl3 3_666 .98 2.61 3.540(3) 159.3
C22 H22 Cl3 . .95 2.68 3.524(3) 148.8

loop_
_geom_torsion_atom_site_label_1
_geom_torsion_atom_site_label_2
_geom_torsion_atom_site_label_3
_geom_torsion_atom_site_label_4
_geom_torsion_site_symmetry_4
_geom_torsion
N31 Si1 C1 C1 3_766 115(2)
N11 Si1 C1 C1 3_766 50.4(3)
N21 Si1 C1 C1 3_766 -131.1(3)
Cl1 Si1 C1 C1 3_766 -41.5(3)
Cl2 Si1 C1 C1 3_766 140.4(3)
C1 Si1 N11 C12 . 59.5(2)
N31 Si1 N11 C12 . -118.5(2)
N21 Si1 N11 C12 . -110.9(6)
Cl1 Si1 N11 C12 . 154.09(19)
Cl2 Si1 N11 C12 . -31.2(2)
C1 Si1 N11 C15 . -116.0(2)
N31 Si1 N11 C15 . 66.0(2)
N21 Si1 N11 C15 . 73.6(6)
Cl1 Si1 N11 C15 . -21.5(2)
Cl2 Si1 N11 C15 . 153.3(2)
C15 N11 C12 N13 . -.1(3)
Si1 N11 C12 N13 . -176.50(16)
N11 C12 N13 C14 . .4(3)
N11 C12 N13 C13 . -179.5(2)
C12 N13 C14 C15 . -.4(3)
C13 N13 C14 C15 . 179.5(3)
N13 C14 C15 N11 . .4(3)
C12 N11 C15 C14 . -.1(3)
Si1 N11 C15 C14 . 176.12(18)
C1 Si1 N21 C22 . -132.1(2)
N31 Si1 N21 C22 . 45.9(2)
N11 Si1 N21 C22 . 38.3(7)
Cl1 Si1 N21 C22 . 133.6(2)
Cl2 Si1 N21 C22 . -41.5(2)
C1 Si1 N21 C25 . 48.0(2)
N31 Si1 N21 C25 . -134.0(2)
N11 Si1 N21 C25 . -141.6(5)
Cl1 Si1 N21 C25 . -46.4(2)
Cl2 Si1 N21 C25 . 138.5(2)
C25 N21 C22 N23 . -.6(3)
Si1 N21 C22 N23 . 179.44(16)
N21 C22 N23 C24 . .1(3)
N21 C22 N23 C23 . 178.6(2)
C22 N23 C24 C25 . .4(3)
C23 N23 C24 C25 . -178.0(2)
N23 C24 C25 N21 . -.7(3)
C22 N21 C25 C24 . .8(3)
Si1 N21 C25 C24 . -179.20(18)
C1 Si1 N31 C32 . -15(3)
N11 Si1 N31 C32 . 50.5(2)
N21 Si1 N31 C32 . -128.3(2)
Cl1 Si1 N31 C32 . 142.37(19)
Cl2 Si1 N31 C32 . -39.69(19)
C1 Si1 N31 C35 . 164(2)
N11 Si1 N31 C35 . -130.7(2)
N21 Si1 N31 C35 . 50.51(19)
Cl1 Si1 N31 C35 . -38.81(19)
Cl2 Si1 N31 C35 . 139.13(19)
C35 N31 C32 N33 . 1.1(3)
Si1 N31 C32 N33 . -179.90(15)
N31 C32 N33 C34 . -.7(3)
N31 C32 N33 C33 . -172.4(2)
C32 N33 C34 C35 . .0(3)
C33 N33 C34 C35 . 171.8(2)
N33 C34 C35 N31 . .6(3)
C32 N31 C35 C34 . -1.1(3)
Si1 N31 C35 C34 . 179.89(16)
